data_1526194
loop_
_publ_author_name
'Grzechnik, A.'
'Syassen, K.'
'Vegas, A.'
'Hanfland, M.'
'Loa, I.'
'Jansen, M.'

_publ_section_title
;
 Reversible antifluorite to anticotunnite phase transition in Li2 S at
 high pressures
;
_journal_name_full 'Journal of Solid State Chemistry'
_journal_page_first 603
_journal_page_last 611
_journal_volume 154
_journal_year 2000
_chemical_formula_sum 'Li2 S'
_space_group_IT_number 62
_symmetry_space_group_name_Hall '-P 2ac 2n'
_symmetry_space_group_name_H-M 'P n m a'
_cell_angle_alpha 90
_cell_angle_beta 90
_cell_angle_gamma 90
_cell_formula_units_Z 4
_cell_length_a 5.7353
_cell_length_b 3.5448
_cell_length_c 6.6861
_cell_volume 135.932
_citation_journal_id_ASTM JSSCBI
_cod_data_source_file Grzechnik_JSSCBI_2000_26.cif
_cod_data_source_block Li2S1
_cod_original_cell_volume 135.9317
_cod_original_formula_sum 'Li2 S1'
_cod_database_code 1526194

loop_
_symmetry_equiv_pos_as_xyz
x,y,z
-x+1/2,-y,z+1/2
x+1/2,-y+1/2,-z+1/2
-x,y+1/2,-z
-x,-y,-z
x-1/2,y,-z-1/2
-x-1/2,y-1/2,z-1/2
x,-y-1/2,z

loop_
_atom_site_label
_atom_site_type_symbol
_atom_site_fract_x
_atom_site_fract_y
_atom_site_fract_z
_atom_site_occupancy
_atom_site_U_iso_or_equiv
S1 S-2 0.7559 0.25 0.6075 1 0.0
Li1 Li+1 0.1535 0.25 0.5735 1 0.0
Li2 Li+1 0.5 0.25 0.321 1 0.0
